data_7008606
loop_
_publ_author_name
'Lewis, Jana A.'
'Tran, Ba L.'
'Puerta, David T.'
'Rumberger, Evan M.'
'Hendrickson, David N.'
'Cohen, Seth M.'

_publ_section_title
;
 Synthesis, structure and spectroscopy of new thiopyrone and
 hydroxypyridinethione transition-metal complexes.
;
_journal_issue 15
_journal_name_full 'Dalton transactions (Cambridge, England : 2003)'
_journal_page_first 2588
_journal_page_last 2596
_journal_paper_doi 10.1039/b505034k
_journal_year 2005
_chemical_formula_sum 'C12 H12 N2 O2 S2 Zn'
_chemical_formula_weight 345.73
_chemical_name_systematic
;
?
;
_space_group_IT_number 43
_symmetry_cell_setting orthorhombic
_symmetry_space_group_name_Hall 'F 2 -2d'
_symmetry_space_group_name_H-M 'F d d 2'
_atom_sites_solution_hydrogens geom
_atom_sites_solution_primary direct
_atom_sites_solution_secondary difmap
_audit_creation_method SHELXL-97
_cell_angle_alpha 90.00
_cell_angle_beta 90.00
_cell_angle_gamma 90.00
_cell_formula_units_Z 8
_cell_length_a 25.738(3)
_cell_length_b 8.2241(9)
_cell_length_c 12.2965(14)
_cell_measurement_reflns_used 4872
_cell_measurement_temperature 100(2)
_cell_measurement_theta_max 27.54
_cell_measurement_theta_min 3.08
_cell_volume 2602.8(5)
_computing_cell_refinement 'Bruker SMART'
_computing_data_collection 'Bruker SMART'
_computing_data_reduction 'Bruker SAINT'
_computing_molecular_graphics 'Bruker SHELXTL'
_computing_publication_material 'Bruker SHELXTL'
_computing_structure_refinement 'SHELXL-97 (Sheldrick, 1997)'
_computing_structure_solution 'SHELXS-97 (Sheldrick, 1990)'
_diffrn_ambient_temperature 100(2)
_diffrn_measured_fraction_theta_full 0.999
_diffrn_measured_fraction_theta_max 0.999
_diffrn_measurement_device_type 'CCD area detector'
_diffrn_measurement_method 'phi and omega scans'
_diffrn_radiation_monochromator graphite
_diffrn_radiation_source 'fine-focus sealed tube'
_diffrn_radiation_type MoK\a
_diffrn_radiation_wavelength 0.71073
_diffrn_reflns_av_R_equivalents 0.0255
_diffrn_reflns_av_sigmaI/netI 0.0302
_diffrn_reflns_limit_h_max 33
_diffrn_reflns_limit_h_min -33
_diffrn_reflns_limit_k_max 10
_diffrn_reflns_limit_k_min -10
_diffrn_reflns_limit_l_max 16
_diffrn_reflns_limit_l_min -15
_diffrn_reflns_number 5326
_diffrn_reflns_theta_full 27.54
_diffrn_reflns_theta_max 27.54
_diffrn_reflns_theta_min 3.08
_exptl_absorpt_coefficient_mu 2.205
_exptl_absorpt_correction_T_max 1.000000
_exptl_absorpt_correction_T_min 0.715473
_exptl_absorpt_correction_type multi-scan
_exptl_absorpt_process_details SADABS
_exptl_crystal_colour yellow
_exptl_crystal_density_diffrn 1.765
_exptl_crystal_density_meas 0
_exptl_crystal_density_method 'not measured'
_exptl_crystal_description plate
_exptl_crystal_F_000 1408
_exptl_crystal_size_max 0.40
_exptl_crystal_size_mid 0.20
_exptl_crystal_size_min 0.05
_refine_diff_density_max 0.810
_refine_diff_density_min -0.304
_refine_diff_density_rms 0.113
_refine_ls_abs_structure_details 'Flack H D (1983), Acta Cryst. A39, 876-881'
_refine_ls_abs_structure_Flack 0.058(14)
_refine_ls_extinction_method none
_refine_ls_goodness_of_fit_ref 1.144
_refine_ls_hydrogen_treatment mixed
_refine_ls_matrix_type full
_refine_ls_number_parameters 88
_refine_ls_number_reflns 1486
_refine_ls_number_restraints 1
_refine_ls_restrained_S_all 1.144
_refine_ls_R_factor_all 0.0327
_refine_ls_R_factor_gt 0.0321
_refine_ls_shift/su_max 0.001
_refine_ls_shift/su_mean 0.000
_refine_ls_structure_factor_coef Fsqd
_refine_ls_weighting_details 'calc w=1/[\s^2^(Fo^2^)+(0.0542P)^2^+0.0437P] where P=(Fo^2^+2Fc^2^)/3'
_refine_ls_weighting_scheme calc
_refine_ls_wR_factor_gt 0.0803
_refine_ls_wR_factor_ref 0.0806
_reflns_number_gt 1455
_reflns_number_total 1486
_reflns_threshold_expression >2sigma(I)
_cod_data_source_file b505034k.txt
_cod_data_source_block '[Zn(3,2-HOPTO)2]'
_cod_depositor_comments
;
The following automatic conversions were performed:
'_symmetry_cell_setting' value 'Orthorhombic' changed to 'orthorhombic'
according to '/home/saulius/struct/CIF-dictionaries/cif_core.dic'
dictionary named 'cif_core.dic' version 2.4.1 from 2010-06-29.

Automatic conversion script
Id: cif_fix_enum 1527 2010-12-29 10:47:43Z saulius 
;
_cod_original_sg_symbol_H-M Fdd2
_cod_database_code 7008606

loop_
_symmetry_equiv_pos_as_xyz
'x, y, z'
'-x, -y, z'
'x+1/4, -y+1/4, z+1/4'
'-x+1/4, y+1/4, z+1/4'
'x, y+1/2, z+1/2'
'-x, -y+1/2, z+1/2'
'x+1/4, -y+3/4, z+3/4'
'-x+1/4, y+3/4, z+3/4'
'x+1/2, y, z+1/2'
'-x+1/2, -y, z+1/2'
'x+3/4, -y+1/4, z+3/4'
'-x+3/4, y+1/4, z+3/4'
'x+1/2, y+1/2, z'
'-x+1/2, -y+1/2, z'
'x+3/4, -y+3/4, z+1/4'
'-x+3/4, y+3/4, z+1/4'

loop_
_atom_site_label
_atom_site_type_symbol
_atom_site_fract_x
_atom_site_fract_y
_atom_site_fract_z
_atom_site_U_iso_or_equiv
_atom_site_adp_type
_atom_site_occupancy
_atom_site_symmetry_multiplicity
_atom_site_calc_flag
_atom_site_refinement_flags
_atom_site_disorder_assembly
_atom_site_disorder_group
Zn1 Zn 0.2500 0.2500 0.43597(4) 0.02495(14) Uani 1 2 d S . .
S1 S 0.17619(3) 0.15690(9) 0.52273(5) 0.02886(18) Uani 1 1 d . . .
O1 O 0.20666(8) 0.3846(3) 0.34023(16) 0.0306(4) Uani 1 1 d . . .
N1 N 0.08343(9) 0.2553(3) 0.4475(3) 0.0256(5) Uani 1 1 d . . .
C1 C 0.13610(10) 0.2670(3) 0.4362(4) 0.0231(5) Uani 1 1 d . . .
C2 C 0.06129(11) 0.1462(3) 0.5312(3) 0.0321(6) Uani 1 1 d . . .
H2A H 0.0234 0.1590 0.5331 0.048 Uiso 1 1 calc R . .
H2B H 0.0758 0.1740 0.6025 0.048 Uiso 1 1 calc R . .
H2C H 0.0699 0.0332 0.5135 0.048 Uiso 1 1 calc R . .
C3 C 0.04991(12) 0.3386(4) 0.3827(3) 0.0331(6) Uani 1 1 d . . .
H3 H 0.0135 0.3302 0.3944 0.040 Uiso 1 1 calc R . .
C4 C 0.06877(12) 0.4347(4) 0.3005(3) 0.0351(7) Uani 1 1 d . . .
H4 H 0.0455 0.4916 0.2542 0.042 Uiso 1 1 calc R . .
C5 C 0.12186(11) 0.4483(4) 0.2855(3) 0.0306(6) Uani 1 1 d . . .
H5 H 0.1345 0.5133 0.2274 0.037 Uiso 1 1 calc R . .
C6 C 0.15781(13) 0.3685(4) 0.3541(3) 0.0284(6) Uani 1 1 d . . .

loop_
_atom_site_aniso_label
_atom_site_aniso_U_11
_atom_site_aniso_U_22
_atom_site_aniso_U_33
_atom_site_aniso_U_23
_atom_site_aniso_U_13
_atom_site_aniso_U_12
Zn1 0.0159(2) 0.0335(2) 0.0254(2) 0.000 0.000 -0.00003(17)
S1 0.0237(3) 0.0356(4) 0.0273(3) 0.0031(3) 0.0017(3) 0.0000(3)
O1 0.0239(10) 0.0395(11) 0.0283(10) 0.0061(8) 0.0011(8) -0.0022(9)
N1 0.0189(10) 0.0276(10) 0.0302(13) -0.0047(9) 0.0030(12) -0.0009(9)
C1 0.0193(11) 0.0242(11) 0.0257(11) -0.0059(11) -0.0039(15) 0.0020(9)
C2 0.0228(12) 0.0349(15) 0.0384(17) 0.0017(14) 0.0054(14) -0.0044(11)
C3 0.0195(13) 0.0412(17) 0.0386(15) -0.0001(14) -0.0007(12) -0.0002(12)
C4 0.0253(14) 0.0400(17) 0.0401(18) 0.0032(14) -0.0030(13) 0.0043(13)
C5 0.0250(13) 0.0357(13) 0.0312(14) 0.0009(12) 0.0016(13) 0.0001(12)
C6 0.0328(15) 0.0226(12) 0.0298(14) -0.0053(11) 0.0116(12) -0.0004(11)

loop_
_atom_type_symbol
_atom_type_description
_atom_type_scat_dispersion_real
_atom_type_scat_dispersion_imag
_atom_type_scat_source
C C 0.0033 0.0016 'International Tables Vol C Tables 4.2.6.8 and 6.1.1.4'
H H 0.0000 0.0000 'International Tables Vol C Tables 4.2.6.8 and 6.1.1.4'
N N 0.0061 0.0033 'International Tables Vol C Tables 4.2.6.8 and 6.1.1.4'
O O 0.0106 0.0060 'International Tables Vol C Tables 4.2.6.8 and 6.1.1.4'
S S 0.1246 0.1234 'International Tables Vol C Tables 4.2.6.8 and 6.1.1.4'
Zn Zn 0.2839 1.4301 'International Tables Vol C Tables 4.2.6.8 and 6.1.1.4'

loop_
_geom_angle_atom_site_label_1
_geom_angle_atom_site_label_2
_geom_angle_atom_site_label_3
_geom_angle
_geom_angle_site_symmetry_1
_geom_angle_site_symmetry_3
_geom_angle_publ_flag
O1 Zn1 O1 106.33(13) . 14 ?
O1 Zn1 S1 89.81(7) . . ?
O1 Zn1 S1 123.87(7) 14 . ?
O1 Zn1 S1 123.87(7) . 14 ?
O1 Zn1 S1 89.80(7) 14 14 ?
S1 Zn1 S1 124.97(4) . 14 ?
C1 S1 Zn1 91.89(12) . . ?
C6 O1 Zn1 114.9(2) . . ?
C3 N1 C1 122.4(3) . . ?
C3 N1 C2 117.9(3) . . ?
C1 N1 C2 119.7(3) . . ?
N1 C1 C6 120.2(3) . . ?
N1 C1 S1 119.4(3) . . ?
C6 C1 S1 120.4(2) . . ?
N1 C3 C4 119.8(3) . . ?
C3 C4 C5 119.7(3) . . ?
C4 C5 C6 121.9(3) . . ?
O1 C6 C5 121.1(3) . . ?
O1 C6 C1 122.9(3) . . ?
C5 C6 C1 116.0(3) . . ?

loop_
_geom_bond_atom_site_label_1
_geom_bond_atom_site_label_2
_geom_bond_distance
_geom_bond_site_symmetry_2
_geom_bond_publ_flag
Zn1 O1 1.964(2) . ?
Zn1 O1 1.964(2) 14 ?
Zn1 S1 2.3093(8) . ?
Zn1 S1 2.3093(8) 14 ?
S1 C1 1.737(3) . ?
O1 C6 1.276(4) . ?
N1 C3 1.359(4) . ?
N1 C1 1.366(3) . ?
N1 C2 1.480(4) . ?
C1 C6 1.424(5) . ?
C3 C4 1.372(5) . ?
C4 C5 1.383(4) . ?
C5 C6 1.414(5) . ?
